data_7109619
loop_
_publ_author_name
'Sanjoy Mukherjee'
'Pakkirisamy Thilagar'

_publ_section_title
;
 Molecular flexibility tuned emission in 'V' shaped naphthalimides: Hg(II)
 detection and aggregation-induced emission enhancement (AIEE)
;
_journal_name_full Chem.Commun.
_journal_page_first 7292
_journal_paper_doi 10.1039/c3cc43351j
_journal_volume 49
_journal_year 2013
_chemical_formula_moiety 'C20 H15 N O3'
_chemical_formula_sum 'C20 H15 N O3'
_chemical_formula_weight 317.33
_chemical_name_systematic
;
 ?
;
_space_group_IT_number 14
_symmetry_cell_setting monoclinic
_symmetry_space_group_name_Hall '-P 2ybc'
_symmetry_space_group_name_H-M 'P 1 21/c 1'
_atom_sites_solution_hydrogens geom
_atom_sites_solution_primary direct
_atom_sites_solution_secondary difmap
_audit_creation_method SHELXL-97
_cell_angle_alpha 90.00
_cell_angle_beta 106.183(6)
_cell_angle_gamma 90.00
_cell_formula_units_Z 4
_cell_length_a 13.893(6)
_cell_length_b 10.823(5)
_cell_length_c 10.819(5)
_cell_measurement_reflns_used 3670
_cell_measurement_temperature 293(2)
_cell_measurement_theta_max 28.0
_cell_measurement_theta_min 1.5
_cell_volume 1562.3(12)
_computing_cell_refinement 'Bruker SMART'
_computing_data_collection 'Bruker SMART'
_computing_data_reduction 'Bruker SAINT'
_computing_molecular_graphics 'ORTEP-3 for Windows (Farrugia, 1999)'
_computing_publication_material WinGX
_computing_structure_refinement 'SHELXL97 (Sheldrick, 2008)'
_computing_structure_solution 'SHELXS97 (Sheldrick, 2008)'
_diffrn_ambient_temperature 293(2)
_diffrn_measured_fraction_theta_full 0.967
_diffrn_measured_fraction_theta_max 0.967
_diffrn_measurement_device_type 'Bruker kappa apex ccd'
_diffrn_measurement_method '\f and \w scans'
_diffrn_radiation_monochromator graphite
_diffrn_radiation_source 'fine-focus sealed tube'
_diffrn_radiation_type MoK\a
_diffrn_radiation_wavelength 0.71073
_diffrn_reflns_av_R_equivalents 0.0367
_diffrn_reflns_av_sigmaI/netI 0.0214
_diffrn_reflns_limit_h_max 18
_diffrn_reflns_limit_h_min -17
_diffrn_reflns_limit_k_max 14
_diffrn_reflns_limit_k_min -13
_diffrn_reflns_limit_l_max 14
_diffrn_reflns_limit_l_min -14
_diffrn_reflns_number 16666
_diffrn_reflns_theta_full 28.00
_diffrn_reflns_theta_max 28.00
_diffrn_reflns_theta_min 1.53
_exptl_absorpt_coefficient_mu 0.091
_exptl_absorpt_correction_T_max 0.971
_exptl_absorpt_correction_T_min 0.957
_exptl_absorpt_correction_type empirical
_exptl_absorpt_process_details SADABS
_exptl_crystal_colour yellow
_exptl_crystal_density_diffrn 1.349
_exptl_crystal_density_method 'not measured'
_exptl_crystal_description rectangular
_exptl_crystal_F_000 664
_exptl_crystal_size_max 0.44
_exptl_crystal_size_mid 0.4
_exptl_crystal_size_min 0.32
_refine_diff_density_max 0.220
_refine_diff_density_min -0.176
_refine_diff_density_rms 0.036
_refine_ls_extinction_method none
_refine_ls_goodness_of_fit_ref 1.014
_refine_ls_hydrogen_treatment mixed
_refine_ls_matrix_type full
_refine_ls_number_parameters 277
_refine_ls_number_reflns 3670
_refine_ls_number_restraints 0
_refine_ls_restrained_S_all 1.014
_refine_ls_R_factor_all 0.0589
_refine_ls_R_factor_gt 0.0458
_refine_ls_shift/su_max 0.000
_refine_ls_shift/su_mean 0.000
_refine_ls_structure_factor_coef Fsqd
_refine_ls_weighting_details 'calc w=1/[\s^2^(Fo^2^)+(0.0701P)^2^+0.1923P] where P=(Fo^2^+2Fc^2^)/3'
_refine_ls_weighting_scheme calc
_refine_ls_wR_factor_gt 0.1216
_refine_ls_wR_factor_ref 0.1327
_reflns_number_gt 2852
_reflns_number_total 3670
_reflns_threshold_expression >2\s(I)
_cod_data_source_file c3cc43351j.txt
_cod_data_source_block 1
_cod_original_cell_volume 1562.4(11)
_cod_original_sg_symbol_H-M 'P 21/c'
_cod_database_code 7109619

loop_
_symmetry_equiv_pos_as_xyz
'x, y, z'
'-x, y+1/2, -z+1/2'
'-x, -y, -z'
'x, -y-1/2, z-1/2'

loop_
_atom_site_label
_atom_site_type_symbol
_atom_site_fract_x
_atom_site_fract_y
_atom_site_fract_z
_atom_site_U_iso_or_equiv
_atom_site_adp_type
_atom_site_occupancy
_atom_site_symmetry_multiplicity
_atom_site_calc_flag
C9 C 0.38477(9) 0.13965(11) 0.06253(10) 0.0420(3) Uani 1 1 d
N1 N 0.70202(8) 0.14537(11) 0.16535(10) 0.0526(3) Uani 1 1 d
C10 C 0.49094(9) 0.14207(10) 0.09656(10) 0.0393(3) Uani 1 1 d
C1 C 0.54120(9) 0.23827(11) 0.05100(11) 0.0429(3) Uani 1 1 d
C8 C 0.54561(9) 0.04584(11) 0.17375(10) 0.0431(3) Uani 1 1 d
C5 C 0.33646(10) 0.04014(12) 0.10535(12) 0.0488(3) Uani 1 1 d
C12 C 0.65631(10) 0.04727(12) 0.21068(12) 0.0499(3) Uani 1 1 d
C4 C 0.33180(9) 0.23668(12) -0.01704(12) 0.0476(3) Uani 1 1 d
C2 C 0.48633(10) 0.32907(12) -0.02656(12) 0.0495(3) Uani 1 1 d
C3 C 0.38139(10) 0.32954(13) -0.06042(13) 0.0534(3) Uani 1 1 d
O3 O 0.23002(7) 0.22746(10) -0.04508(10) 0.0652(3) Uani 1 1 d
C6 C 0.39115(11) -0.05241(13) 0.17816(12) 0.0537(3) Uani 1 1 d
C11 C 0.65119(10) 0.24029(12) 0.08499(12) 0.0501(3) Uani 1 1 d
C7 C 0.49645(11) -0.05005(12) 0.21291(11) 0.0502(3) Uani 1 1 d
C15 C 0.17041(9) 0.31178(13) -0.13265(13) 0.0544(3) Uani 1 1 d
C13 C 0.81261(11) 0.14669(19) 0.20283(17) 0.0672(4) Uani 1 1 d
C20 C 0.13680(12) 0.27736(17) -0.26011(15) 0.0675(4) Uani 1 1 d
C18 C 0.04480(12) 0.46622(18) -0.30239(18) 0.0750(5) Uani 1 1 d
C16 C 0.14370(13) 0.42096(16) -0.08803(17) 0.0721(5) Uani 1 1 d
C19 C 0.07286(13) 0.35626(19) -0.34491(16) 0.0764(5) Uani 1 1 d
C17 C 0.08028(15) 0.49894(17) -0.1748(2) 0.0822(5) Uani 1 1 d
O2 O 0.70662(8) -0.03290(10) 0.27754(10) 0.0692(3) Uani 1 1 d
O1 O 0.69784(8) 0.32032(11) 0.04751(11) 0.0736(3) Uani 1 1 d
C14 C 0.85537(14) 0.2108(2) 0.33044(19) 0.0771(5) Uani 1 1 d
H5 H 0.2650(12) 0.0385(13) 0.0840(14) 0.058(4) Uiso 1 1 d
H3 H 0.3453(11) 0.3935(15) -0.1121(14) 0.064(4) Uiso 1 1 d
H2 H 0.5224(11) 0.3928(14) -0.0570(13) 0.056(4) Uiso 1 1 d
H7 H 0.5357(11) -0.1168(15) 0.2654(14) 0.062(4) Uiso 1 1 d
H6 H 0.3555(12) -0.1209(15) 0.2062(14) 0.066(4) Uiso 1 1 d
H13B H 0.8299(13) 0.1875(17) 0.1309(18) 0.080(5) Uiso 1 1 d
H14B H 0.8324(15) 0.300(2) 0.3298(18) 0.094(6) Uiso 1 1 d
H18 H 0.0003(14) 0.5225(17) -0.3613(18) 0.083(5) Uiso 1 1 d
H14A H 0.9299(16) 0.2092(18) 0.3498(18) 0.098(6) Uiso 1 1 d
H14C H 0.8314(15) 0.1719(19) 0.3993(19) 0.097(6) Uiso 1 1 d
H13A H 0.8354(14) 0.0569(19) 0.2043(17) 0.088(6) Uiso 1 1 d
H20 H 0.1593(16) 0.199(2) -0.2863(19) 0.106(7) Uiso 1 1 d
H17 H 0.0633(16) 0.570(2) -0.145(2) 0.097(6) Uiso 1 1 d
H16 H 0.1659(14) 0.4413(17) -0.0027(19) 0.082(5) Uiso 1 1 d
H19 H 0.0476(15) 0.332(2) -0.437(2) 0.103(6) Uiso 1 1 d

loop_
_atom_site_aniso_label
_atom_site_aniso_U_11
_atom_site_aniso_U_22
_atom_site_aniso_U_33
_atom_site_aniso_U_23
_atom_site_aniso_U_13
_atom_site_aniso_U_12
C9 0.0477(6) 0.0440(6) 0.0335(5) 0.0001(4) 0.0098(5) -0.0019(5)
N1 0.0430(6) 0.0620(7) 0.0520(6) -0.0061(5) 0.0117(5) 0.0032(5)
C10 0.0467(6) 0.0400(6) 0.0307(5) -0.0046(4) 0.0097(4) -0.0009(5)
C1 0.0472(6) 0.0449(6) 0.0370(6) -0.0043(5) 0.0125(5) -0.0020(5)
C8 0.0517(7) 0.0434(6) 0.0328(5) -0.0052(4) 0.0094(5) 0.0031(5)
C5 0.0500(7) 0.0535(7) 0.0421(6) 0.0018(5) 0.0115(5) -0.0062(6)
C12 0.0523(7) 0.0519(7) 0.0422(6) -0.0076(5) 0.0078(5) 0.0073(6)
C4 0.0433(6) 0.0542(7) 0.0424(6) 0.0047(5) 0.0072(5) -0.0015(5)
C2 0.0552(7) 0.0469(7) 0.0475(7) 0.0045(5) 0.0161(6) -0.0056(6)
C3 0.0542(8) 0.0521(7) 0.0498(7) 0.0136(6) 0.0079(6) 0.0025(6)
O3 0.0442(5) 0.0730(7) 0.0722(6) 0.0283(5) 0.0058(4) -0.0005(4)
C6 0.0650(8) 0.0498(7) 0.0461(7) 0.0062(5) 0.0151(6) -0.0088(6)
C11 0.0496(7) 0.0549(7) 0.0482(7) -0.0059(6) 0.0176(5) -0.0028(6)
C7 0.0642(8) 0.0449(7) 0.0387(6) 0.0040(5) 0.0100(5) 0.0032(6)
C15 0.0399(6) 0.0610(8) 0.0566(7) 0.0141(6) 0.0043(5) -0.0023(6)
C13 0.0441(8) 0.0836(12) 0.0727(10) -0.0027(8) 0.0142(7) 0.0048(7)
C20 0.0641(9) 0.0767(11) 0.0591(9) 0.0049(8) 0.0128(7) 0.0056(8)
C18 0.0513(8) 0.0785(11) 0.0824(11) 0.0315(9) -0.0023(7) -0.0013(8)
C16 0.0741(10) 0.0646(9) 0.0646(10) -0.0009(8) -0.0022(8) -0.0030(8)
C19 0.0677(10) 0.0967(14) 0.0552(9) 0.0114(9) 0.0011(7) -0.0017(9)
C17 0.0801(11) 0.0580(10) 0.0980(14) 0.0063(9) 0.0072(10) 0.0085(9)
O2 0.0620(6) 0.0651(6) 0.0704(6) 0.0056(5) 0.0015(5) 0.0164(5)
O1 0.0564(6) 0.0777(7) 0.0911(8) 0.0117(6) 0.0276(6) -0.0098(5)
C14 0.0544(9) 0.0903(13) 0.0783(11) -0.0066(10) 0.0048(8) -0.0101(9)

loop_
_atom_type_symbol
_atom_type_description
_atom_type_scat_dispersion_real
_atom_type_scat_dispersion_imag
_atom_type_scat_source
C C 0.0033 0.0016 'International Tables Vol C Tables 4.2.6.8 and 6.1.1.4'
H H 0.0000 0.0000 'International Tables Vol C Tables 4.2.6.8 and 6.1.1.4'
N N 0.0061 0.0033 'International Tables Vol C Tables 4.2.6.8 and 6.1.1.4'
O O 0.0106 0.0060 'International Tables Vol C Tables 4.2.6.8 and 6.1.1.4'

loop_
_geom_angle_atom_site_label_1
_geom_angle_atom_site_label_2
_geom_angle_atom_site_label_3
_geom_angle
C5 C9 C10 118.93(11)
C5 C9 C4 123.14(11)
C10 C9 C4 117.91(10)
C12 N1 C11 125.15(11)
C12 N1 C13 116.87(12)
C11 N1 C13 117.96(12)
C8 C10 C1 120.69(11)
C8 C10 C9 119.20(11)
C1 C10 C9 120.09(10)
C2 C1 C10 119.60(12)
C2 C1 C11 120.19(11)
C10 C1 C11 120.21(11)
C7 C8 C10 120.46(12)
C7 C8 C12 119.63(11)
C10 C8 C12 119.91(11)
C6 C5 C9 120.58(12)
C6 C5 H5 120.0(9)
C9 C5 H5 119.5(9)
O2 C12 N1 120.61(13)
O2 C12 C8 122.35(13)
N1 C12 C8 117.04(11)
O3 C4 C3 124.41(11)
O3 C4 C9 114.14(11)
C3 C4 C9 121.45(12)
C1 C2 C3 121.42(12)
C1 C2 H2 117.9(9)
C3 C2 H2 120.7(9)
C4 C3 C2 119.53(12)
C4 C3 H3 120.4(10)
C2 C3 H3 120.1(9)
C4 O3 C15 118.77(10)
C5 C6 C7 120.72(12)
C5 C6 H6 118.8(9)
C7 C6 H6 120.4(9)
O1 C11 N1 120.33(12)
O1 C11 C1 122.72(13)
N1 C11 C1 116.94(11)
C8 C7 C6 120.10(12)
C8 C7 H7 119.3(9)
C6 C7 H7 120.6(9)
C16 C15 C20 122.52(14)
C16 C15 O3 119.34(13)
C20 C15 O3 118.05(14)
N1 C13 C14 111.70(14)
N1 C13 H13B 104.7(10)
C14 C13 H13B 113.4(10)
N1 C13 H13A 106.9(11)
C14 C13 H13A 112.4(10)
H13B C13 H13A 107.3(15)
C15 C20 C19 118.27(17)
C15 C20 H20 118.8(12)
C19 C20 H20 123.0(12)
C19 C18 C17 120.26(15)
C19 C18 H18 120.9(11)
C17 C18 H18 118.8(11)
C15 C16 C17 118.21(17)
C15 C16 H16 121.1(12)
C17 C16 H16 120.7(12)
C18 C19 C20 120.29(16)
C18 C19 H19 120.7(12)
C20 C19 H19 119.0(13)
C18 C17 C16 120.45(19)
C18 C17 H17 121.9(14)
C16 C17 H17 117.7(14)
C13 C14 H14B 112.8(11)
C13 C14 H14A 107.8(11)
H14B C14 H14A 108.9(16)
C13 C14 H14C 111.3(11)
H14B C14 H14C 103.7(18)
H14A C14 H14C 112.4(16)

loop_
_geom_bond_atom_site_label_1
_geom_bond_atom_site_label_2
_geom_bond_distance
C9 C5 1.4138(17)
C9 C10 1.4175(17)
C9 C4 1.4256(17)
N1 C12 1.3945(18)
N1 C11 1.4027(18)
N1 C13 1.4759(19)
C10 C8 1.4160(16)
C10 C1 1.4165(17)
C1 C2 1.3764(18)
C1 C11 1.4689(19)
C8 C7 1.3727(18)
C8 C12 1.4775(19)
C5 C6 1.3666(19)
C5 H5 0.954(15)
C12 O2 1.2177(16)
C4 O3 1.3647(17)
C4 C3 1.3731(18)
C2 C3 1.401(2)
C2 H2 0.963(15)
C3 H3 0.942(16)
O3 C15 1.4068(16)
C6 C7 1.406(2)
C6 H6 0.985(16)
C11 O1 1.2170(17)
C7 H7 0.984(15)
C15 C16 1.366(2)
C15 C20 1.378(2)
C13 C14 1.511(3)
C13 H13B 0.981(19)
C13 H13A 1.02(2)
C20 C19 1.380(2)
C20 H20 0.97(2)
C18 C19 1.371(3)
C18 C17 1.376(3)
C18 H18 0.970(19)
C16 C17 1.382(2)
C16 H16 0.915(19)
C19 H19 1.00(2)
C17 H17 0.89(2)
C14 H14B 1.01(2)
C14 H14A 1.00(2)
C14 H14C 0.99(2)
